data_7030712
loop_
_publ_author_name
'Janiak, Christoph'
'Chamayou, Anne-Christine'
'Royhan Uddin, A. K. M.'
'Uddin, Mohammad'
'Hagen, Karl S.'
'Enamullah, Mohammed'

_publ_section_title
;
 Polymorphs, enantiomorphs, chirality and helicity in
 [Rh{N,O}(\h4-cod)] complexes with {N,O} = salicylaldiminato Schiff
 base or aminocarboxylato ligands
;
_journal_issue 19
_journal_name_full 'Dalton Transactions'
_journal_page_first 3698
_journal_page_last 3709
_journal_paper_doi 10.1039/b820072f
_journal_year 2009
_chemical_absolute_configuration rmad
_chemical_formula_moiety 'C28 H30 N O2 Rh'
_chemical_formula_sum 'C28 H30 N O2 Rh'
_chemical_formula_weight 515.44
_chemical_name_systematic
;
(\h^4^-cycloocta-1,5-diene){(R)-N-(4-methoxphenyl)ethyl-2-oxo-1-
naphthaldiminato-K^2^N,O}rhodium(I)

;
_space_group_IT_number 19
_symmetry_cell_setting orthorhombic
_symmetry_space_group_name_Hall 'P 2ac 2ab'
_symmetry_space_group_name_H-M 'P 21 21 21'
_atom_sites_solution_hydrogens geom
_atom_sites_solution_primary direct
_atom_sites_solution_secondary difmap
_audit_creation_method SHELXL-97
_cell_angle_alpha 90.00
_cell_angle_beta 90.00
_cell_angle_gamma 90.00
_cell_formula_units_Z 4
_cell_length_a 9.1961(2)
_cell_length_b 11.0473(3)
_cell_length_c 22.9704(5)
_cell_measurement_reflns_used 9921
_cell_measurement_temperature 203(2)
_cell_measurement_theta_max 37.4635
_cell_measurement_theta_min 2.2145
_cell_volume 2333.61(10)
_computing_cell_refinement 'SAINT (Bruker, 2006)'
_computing_data_collection 'APEX2 (Bruker, 2006)'
_computing_data_reduction SAINT
_computing_molecular_graphics 'DIAMOND (Crystal Impact, 2006)'
_computing_structure_refinement 'SHELXL-97 (Sheldrick, 1997)'
_computing_structure_solution 'SHELXS-97 (Sheldrick, 1997)'
_diffrn_ambient_temperature 203(2)
_diffrn_measured_fraction_theta_full 1.000
_diffrn_measured_fraction_theta_max 1.000
_diffrn_measurement_device_type 'Bruker APEX2 CCD area detector'
_diffrn_measurement_method '\w scans'
_diffrn_radiation_monochromator graphite
_diffrn_radiation_source 'fine-focus sealed tube'
_diffrn_radiation_type MoK\a
_diffrn_radiation_wavelength 0.71073
_diffrn_reflns_av_R_equivalents 0.0225
_diffrn_reflns_av_sigmaI/netI 0.0111
_diffrn_reflns_limit_h_max 12
_diffrn_reflns_limit_h_min -12
_diffrn_reflns_limit_k_max 14
_diffrn_reflns_limit_k_min -14
_diffrn_reflns_limit_l_max 30
_diffrn_reflns_limit_l_min -30
_diffrn_reflns_number 61679
_diffrn_reflns_theta_full 28.40
_diffrn_reflns_theta_max 28.40
_diffrn_reflns_theta_min 1.77
_exptl_absorpt_coefficient_mu 0.757
_exptl_absorpt_correction_T_max 0.8982
_exptl_absorpt_correction_T_min 0.7076
_exptl_absorpt_correction_type multi-scan
_exptl_absorpt_process_details '(<i>SADABS</i>; Sheldrick, 1996)'
_exptl_crystal_colour yellow-orange
_exptl_crystal_density_diffrn 1.467
_exptl_crystal_density_method 'not measured'
_exptl_crystal_description needle
_exptl_crystal_F_000 1064
_exptl_crystal_size_max 0.49
_exptl_crystal_size_mid 0.21
_exptl_crystal_size_min 0.14
_refine_diff_density_max 0.310
_refine_diff_density_min -0.399
_refine_diff_density_rms 0.056
_refine_ls_abs_structure_details 'Flack H D (1983), Acta Cryst. A39, 876-881'
_refine_ls_abs_structure_Flack -0.008(14)
_refine_ls_extinction_method none
_refine_ls_goodness_of_fit_ref 1.088
_refine_ls_hydrogen_treatment constr
_refine_ls_matrix_type full
_refine_ls_number_parameters 289
_refine_ls_number_reflns 5854
_refine_ls_number_restraints 0
_refine_ls_restrained_S_all 1.088
_refine_ls_R_factor_all 0.0170
_refine_ls_R_factor_gt 0.0165
_refine_ls_shift/su_max 0.002
_refine_ls_shift/su_mean 0.000
_refine_ls_structure_factor_coef Fsqd
_refine_ls_weighting_details 'calc w=1/[\s^2^(Fo^2^)+(0.0265P)^2^+0.5149P] where P=(Fo^2^+2Fc^2^)/3'
_refine_ls_weighting_scheme calc
_refine_ls_wR_factor_gt 0.0442
_refine_ls_wR_factor_ref 0.0449
_reflns_number_gt 5778
_reflns_number_total 5854
_reflns_threshold_expression >2sigma(I)
_cod_duplicate_entry 7001283
_cod_data_source_file b820072f.txt
_cod_data_source_block en25m
_cod_depositor_comments
;
The following automatic conversions were performed:

'_exptl_absorpt_correction_type' value 'Multi-scan' changed to
'multi-scan' according to
/usr/data/users/saulius/automatic-downloads/retrospective/RSC/lib/dictionaries/cif_core.dic
dictionary named 'cif_core.dic' version 2.4.2 from 2011-04-26.

Automatic conversion script
Id: cif_fix_values 2281 2013-09-26 08:29:07Z andrius 
;
_cod_original_sg_symbol_H-M P2(1)2(1)2(1)
_cod_database_code 7030712

loop_
_symmetry_equiv_pos_as_xyz
'x, y, z'
'-x+1/2, -y, z+1/2'
'x+1/2, -y+1/2, -z'
'-x, y+1/2, -z+1/2'

loop_
_atom_site_label
_atom_site_type_symbol
_atom_site_fract_x
_atom_site_fract_y
_atom_site_fract_z
_atom_site_U_iso_or_equiv
_atom_site_adp_type
_atom_site_occupancy
_atom_site_symmetry_multiplicity
_atom_site_calc_flag
_atom_site_refinement_flags
Rh Rh 0.565920(11) 0.807970(10) 0.348065(4) 0.02241(3) Uani 1 1 d .
O1 O 0.73656(11) 0.92413(11) 0.34692(5) 0.0307(2) Uani 1 1 d .
O2 O 0.34120(17) 0.85637(14) 0.00495(6) 0.0475(3) Uani 1 1 d .
N N 0.59285(13) 0.78111(11) 0.25960(5) 0.0235(2) Uani 1 1 d .
C1 C 0.80265(16) 0.97148(14) 0.30295(7) 0.0265(3) Uani 1 1 d .
C2 C 0.89912(18) 1.07096(17) 0.31542(8) 0.0369(4) Uani 1 1 d .
H2A H 0.9090 1.0979 0.3540 0.044 Uiso 1 1 calc R
C3 C 0.97546(19) 1.12633(17) 0.27298(9) 0.0407(4) Uani 1 1 d .
H3A H 1.0361 1.1918 0.2827 0.049 Uiso 1 1 calc R
C4 C 0.96695(17) 1.08855(16) 0.21394(8) 0.0339(3) Uani 1 1 d .
C5 C 0.87239(16) 0.99172(14) 0.19905(7) 0.0274(3) Uani 1 1 d .
C6 C 0.78637(15) 0.93399(13) 0.24445(6) 0.0243(3) Uani 1 1 d .
C7 C 0.68795(16) 0.83970(13) 0.22844(6) 0.0252(3) Uani 1 1 d .
H7A H 0.6925 0.8162 0.1892 0.030 Uiso 1 1 calc R
C8 C 0.51497(16) 0.68175(15) 0.22731(6) 0.0268(3) Uani 1 1 d .
H8A H 0.4246 0.6640 0.2491 0.032 Uiso 1 1 calc R
C9 C 0.6091(2) 0.56873(15) 0.23002(7) 0.0359(3) Uani 1 1 d .
H9A H 0.6326 0.5509 0.2703 0.054 Uiso 1 1 calc R
H9B H 0.6981 0.5822 0.2083 0.054 Uiso 1 1 calc R
H9C H 0.5566 0.5011 0.2132 0.054 Uiso 1 1 calc R
C10 C 0.47039(16) 0.72041(13) 0.16633(6) 0.0263(3) Uani 1 1 d .
C11 C 0.35080(17) 0.79649(16) 0.15950(7) 0.0332(3) Uani 1 1 d .
H11A H 0.2965 0.8187 0.1925 0.040 Uiso 1 1 calc R
C12 C 0.3098(2) 0.84020(17) 0.10552(8) 0.0381(4) Uani 1 1 d .
H12A H 0.2291 0.8919 0.1021 0.046 Uiso 1 1 calc R
C13 C 0.38896(18) 0.80699(17) 0.05632(7) 0.0334(3) Uani 1 1 d .
C14 C 0.5069(2) 0.73046(17) 0.06148(7) 0.0354(4) Uani 1 1 d .
H14A H 0.5603 0.7077 0.0283 0.042 Uiso 1 1 calc R
C15 C 0.54610(18) 0.68723(16) 0.11637(7) 0.0330(3) Uani 1 1 d .
H15A H 0.6257 0.6343 0.1197 0.040 Uiso 1 1 calc R
C16 C 0.4349(3) 0.8466(2) -0.04357(9) 0.0597(6) Uani 1 1 d .
H16A H 0.3899 0.8846 -0.0771 0.090 Uiso 1 1 calc R
H16B H 0.4529 0.7619 -0.0519 0.090 Uiso 1 1 calc R
H16C H 0.5263 0.8867 -0.0350 0.090 Uiso 1 1 calc R
C17 C 1.0495(2) 1.14730(18) 0.17019(9) 0.0436(4) Uani 1 1 d .
H17A H 1.1120 1.2110 0.1807 0.052 Uiso 1 1 calc R
C18 C 1.0402(2) 1.11346(19) 0.11325(9) 0.0462(5) Uani 1 1 d .
H18A H 1.0955 1.1535 0.0847 0.055 Uiso 1 1 calc R
C19 C 0.9475(2) 1.01856(18) 0.09782(8) 0.0420(4) Uani 1 1 d .
H19A H 0.9408 0.9948 0.0586 0.050 Uiso 1 1 calc R
C20 C 0.86546(18) 0.95907(17) 0.13943(7) 0.0343(3) Uani 1 1 d .
H20A H 0.8038 0.8956 0.1279 0.041 Uiso 1 1 calc R
C21 C 0.51490(18) 0.88339(16) 0.43170(7) 0.0296(3) Uani 1 1 d .
H21A H 0.5610 0.9628 0.4393 0.036 Uiso 1 1 calc R
C22 C 0.60808(18) 0.78528(16) 0.43853(6) 0.0307(3) Uani 1 1 d .
H22A H 0.7080 0.8080 0.4503 0.037 Uiso 1 1 calc R
C23 C 0.5627(2) 0.66018(16) 0.45833(7) 0.0373(3) Uani 1 1 d .
H23A H 0.5429 0.6621 0.5002 0.045 Uiso 1 1 calc R
H23B H 0.6433 0.6037 0.4517 0.045 Uiso 1 1 calc R
C24 C 0.4271(2) 0.61374(15) 0.42627(7) 0.0352(3) Uani 1 1 d .
H24A H 0.4289 0.5251 0.4253 0.042 Uiso 1 1 calc R
H24B H 0.3398 0.6390 0.4475 0.042 Uiso 1 1 calc R
C25 C 0.41974(18) 0.66208(14) 0.36418(6) 0.0296(3) Uani 1 1 d .
H25A H 0.4204 0.5985 0.3338 0.035 Uiso 1 1 calc R
C26 C 0.34229(16) 0.76700(14) 0.34877(8) 0.0297(3) Uani 1 1 d .
H26A H 0.2975 0.7636 0.3096 0.036 Uiso 1 1 calc R
C27 C 0.26296(18) 0.84893(18) 0.39137(8) 0.0355(4) Uani 1 1 d .
H27A H 0.1728 0.8091 0.4037 0.043 Uiso 1 1 calc R
H27B H 0.2364 0.9242 0.3715 0.043 Uiso 1 1 calc R
C28 C 0.35323(19) 0.87959(18) 0.44529(7) 0.0351(4) Uani 1 1 d .
H28A H 0.3226 0.9584 0.4605 0.042 Uiso 1 1 calc R
H28B H 0.3352 0.8188 0.4755 0.042 Uiso 1 1 calc R

loop_
_atom_site_aniso_label
_atom_site_aniso_U_11
_atom_site_aniso_U_22
_atom_site_aniso_U_33
_atom_site_aniso_U_23
_atom_site_aniso_U_13
_atom_site_aniso_U_12
Rh 0.02254(5) 0.02294(5) 0.02175(5) 0.00008(4) -0.00096(4) -0.00126(4)
O1 0.0296(5) 0.0351(5) 0.0275(5) -0.0044(5) -0.0015(4) -0.0079(4)
O2 0.0529(8) 0.0559(8) 0.0338(6) 0.0083(6) -0.0065(6) 0.0076(7)
N 0.0232(6) 0.0215(6) 0.0258(5) -0.0017(4) -0.0019(4) -0.0018(4)
C1 0.0226(6) 0.0242(7) 0.0327(7) -0.0026(6) -0.0012(5) -0.0018(5)
C2 0.0336(8) 0.0359(9) 0.0411(9) -0.0079(7) -0.0034(6) -0.0108(7)
C3 0.0326(8) 0.0344(9) 0.0550(11) -0.0042(8) -0.0015(7) -0.0132(7)
C4 0.0248(7) 0.0293(8) 0.0475(9) 0.0054(7) 0.0024(6) -0.0032(6)
C5 0.0223(6) 0.0245(7) 0.0353(7) 0.0036(6) 0.0014(6) 0.0018(5)
C6 0.0208(6) 0.0219(6) 0.0300(7) -0.0003(5) 0.0004(5) -0.0001(5)
C7 0.0261(6) 0.0244(7) 0.0249(6) -0.0015(5) -0.0006(5) -0.0016(5)
C8 0.0303(6) 0.0239(7) 0.0262(6) -0.0017(6) -0.0016(5) -0.0069(6)
C9 0.0494(9) 0.0229(7) 0.0353(8) -0.0015(6) -0.0071(7) -0.0018(7)
C10 0.0282(7) 0.0241(7) 0.0267(7) -0.0028(5) -0.0025(5) -0.0051(5)
C11 0.0295(7) 0.0360(8) 0.0342(7) -0.0017(7) 0.0025(6) -0.0002(6)
C12 0.0338(8) 0.0396(9) 0.0408(9) 0.0036(7) -0.0030(7) 0.0065(7)
C13 0.0375(7) 0.0318(7) 0.0310(7) 0.0014(7) -0.0060(6) -0.0030(7)
C14 0.0444(9) 0.0355(9) 0.0262(7) -0.0056(6) -0.0010(6) 0.0032(7)
C15 0.0377(8) 0.0316(7) 0.0298(7) -0.0051(6) -0.0024(6) 0.0058(8)
C16 0.0726(14) 0.0746(15) 0.0320(8) 0.0082(9) -0.0029(11) 0.0104(13)
C17 0.0323(9) 0.0383(9) 0.0600(11) 0.0108(8) 0.0072(8) -0.0097(7)
C18 0.0374(10) 0.0456(10) 0.0555(11) 0.0152(9) 0.0150(8) -0.0023(8)
C19 0.0379(9) 0.0483(10) 0.0398(9) 0.0078(7) 0.0106(8) 0.0011(9)
C20 0.0318(7) 0.0370(8) 0.0340(8) 0.0025(6) 0.0056(6) -0.0030(7)
C21 0.0335(7) 0.0324(8) 0.0230(6) -0.0029(6) -0.0002(6) -0.0014(6)
C22 0.0307(7) 0.0376(9) 0.0237(6) 0.0015(6) -0.0051(5) -0.0028(6)
C23 0.0405(8) 0.0394(9) 0.0321(7) 0.0094(6) -0.0094(7) -0.0005(8)
C24 0.0408(8) 0.0323(8) 0.0325(7) 0.0093(6) -0.0040(7) -0.0049(7)
C25 0.0313(7) 0.0294(7) 0.0280(6) 0.0034(5) -0.0016(5) -0.0073(6)
C26 0.0259(6) 0.0339(7) 0.0294(7) 0.0040(7) -0.0012(6) -0.0068(5)
C27 0.0280(7) 0.0437(9) 0.0349(8) 0.0039(7) 0.0043(6) 0.0010(7)
C28 0.0351(8) 0.0402(9) 0.0300(8) 0.0008(7) 0.0067(6) 0.0032(7)

loop_
_atom_type_symbol
_atom_type_description
_atom_type_scat_dispersion_real
_atom_type_scat_dispersion_imag
_atom_type_scat_source
C C 0.0033 0.0016 'International Tables Vol C Tables 4.2.6.8 and 6.1.1.4'
H H 0.0000 0.0000 'International Tables Vol C Tables 4.2.6.8 and 6.1.1.4'
N N 0.0061 0.0033 'International Tables Vol C Tables 4.2.6.8 and 6.1.1.4'
O O 0.0106 0.0060 'International Tables Vol C Tables 4.2.6.8 and 6.1.1.4'
Rh Rh -1.1178 0.9187 'International Tables Vol C Tables 4.2.6.8 and 6.1.1.4'

loop_
_geom_angle_atom_site_label_1
_geom_angle_atom_site_label_2
_geom_angle_atom_site_label_3
_geom_angle
O1 Rh N 89.16(5)
O1 Rh C26 153.14(6)
N Rh C26 95.38(6)
O1 Rh C22 86.92(6)
N Rh C22 156.97(5)
C26 Rh C22 98.34(6)
O1 Rh C25 165.75(5)
N Rh C25 97.91(5)
C26 Rh C25 38.75(6)
C22 Rh C25 81.74(6)
O1 Rh C21 86.28(6)
N Rh C21 164.02(6)
C26 Rh C21 82.13(7)
C22 Rh C21 37.96(6)
C25 Rh C21 90.01(6)
C1 O1 Rh 129.18(10)
C13 O2 C16 116.92(16)
C7 N C8 114.26(12)
C7 N Rh 123.30(10)
C8 N Rh 122.11(9)
O1 C1 C6 125.14(13)
O1 C1 C2 116.35(14)
C6 C1 C2 118.52(14)
C3 C2 C1 121.52(16)
C3 C2 H2A 119.2
C1 C2 H2A 119.2
C2 C3 C4 121.88(16)
C2 C3 H3A 119.1
C4 C3 H3A 119.1
C17 C4 C5 120.13(17)
C17 C4 C3 120.87(17)
C5 C4 C3 119.00(15)
C20 C5 C4 116.87(15)
C20 C5 C6 123.78(14)
C4 C5 C6 119.33(15)
C1 C6 C7 121.70(13)
C1 C6 C5 119.66(13)
C7 C6 C5 118.64(13)
N C7 C6 130.28(13)
N C7 H7A 114.9
C6 C7 H7A 114.9
N C8 C9 107.90(12)
N C8 C10 112.16(12)
C9 C8 C10 114.96(13)
N C8 H8A 107.1
C9 C8 H8A 107.1
C10 C8 H8A 107.1
C8 C9 H9A 109.5
C8 C9 H9B 109.5
H9A C9 H9B 109.5
C8 C9 H9C 109.5
H9A C9 H9C 109.5
H9B C9 H9C 109.5
C15 C10 C11 117.46(14)
C15 C10 C8 123.42(14)
C11 C10 C8 119.07(13)
C12 C11 C10 121.79(15)
C12 C11 H11A 119.1
C10 C11 H11A 119.1
C11 C12 C13 119.53(16)
C11 C12 H12A 120.2
C13 C12 H12A 120.2
O2 C13 C14 124.67(15)
O2 C13 C12 115.19(16)
C14 C13 C12 120.14(15)
C13 C14 C15 119.34(15)
C13 C14 H14A 120.3
C15 C14 H14A 120.3
C10 C15 C14 121.72(16)
C10 C15 H15A 119.1
C14 C15 H15A 119.1
O2 C16 H16A 109.5
O2 C16 H16B 109.5
H16A C16 H16B 109.5
O2 C16 H16C 109.5
H16A C16 H16C 109.5
H16B C16 H16C 109.5
C18 C17 C4 121.44(18)
C18 C17 H17A 119.3
C4 C17 H17A 119.3
C17 C18 C19 119.19(17)
C17 C18 H18A 120.4
C19 C18 H18A 120.4
C20 C19 C18 120.91(18)
C20 C19 H19A 119.5
C18 C19 H19A 119.5
C19 C20 C5 121.46(17)
C19 C20 H20A 119.3
C5 C20 H20A 119.3
C22 C21 C28 123.93(16)
C22 C21 Rh 70.34(9)
C28 C21 Rh 112.76(11)
C22 C21 H21A 114.0
C28 C21 H21A 114.0
Rh C21 H21A 114.0
C21 C22 C23 125.16(15)
C21 C22 Rh 71.69(9)
C23 C22 Rh 110.53(11)
C21 C22 H22A 113.9
C23 C22 H22A 113.9
Rh C22 H22A 113.9
C22 C23 C24 112.61(13)
C22 C23 H23A 109.1
C24 C23 H23A 109.1
C22 C23 H23B 109.1
C24 C23 H23B 109.1
H23A C23 H23B 107.8
C25 C24 C23 111.56(14)
C25 C24 H24A 109.3
C23 C24 H24A 109.3
C25 C24 H24B 109.3
C23 C24 H24B 109.3
H24A C24 H24B 108.0
C26 C25 C24 123.15(15)
C26 C25 Rh 69.66(8)
C24 C25 Rh 113.54(11)
C26 C25 H25A 114.2
C24 C25 H25A 114.2
Rh C25 H25A 114.2
C25 C26 C27 124.91(15)
C25 C26 Rh 71.60(9)
C27 C26 Rh 110.23(11)
C25 C26 H26A 114.1
C27 C26 H26A 114.1
Rh C26 H26A 114.1
C26 C27 C28 113.14(14)
C26 C27 H27A 109.0
C28 C27 H27A 109.0
C26 C27 H27B 109.0
C28 C27 H27B 109.0
H27A C27 H27B 107.8
C21 C28 C27 111.78(13)
C21 C28 H28A 109.3
C27 C28 H28A 109.3
C21 C28 H28B 109.3
C27 C28 H28B 109.3
H28A C28 H28B 107.9

loop_
_geom_bond_atom_site_label_1
_geom_bond_atom_site_label_2
_geom_bond_distance
Rh O1 2.0273(10)
Rh N 2.0684(12)
Rh C26 2.1058(14)
Rh C22 2.1288(14)
Rh C25 2.1311(15)
Rh C21 2.1460(16)
O1 C1 1.290(2)
O2 C13 1.372(2)
O2 C16 1.413(3)
N C7 1.3023(19)
N C8 1.5061(18)
C1 C6 1.414(2)
C1 C2 1.441(2)
C2 C3 1.348(3)
C2 H2A 0.9400
C3 C4 1.421(3)
C3 H3A 0.9400
C4 C17 1.417(2)
C4 C5 1.420(2)
C5 C20 1.417(2)
C5 C6 1.456(2)
C6 C7 1.428(2)
C7 H7A 0.9400
C8 C9 1.521(2)
C8 C10 1.521(2)
C8 H8A 0.9900
C9 H9A 0.9700
C9 H9B 0.9700
C9 H9C 0.9700
C10 C15 1.391(2)
C10 C11 1.393(2)
C11 C12 1.383(2)
C11 H11A 0.9400
C12 C13 1.394(2)
C12 H12A 0.9400
C13 C14 1.380(3)
C14 C15 1.396(2)
C14 H14A 0.9400
C15 H15A 0.9400
C16 H16A 0.9700
C16 H16B 0.9700
C16 H16C 0.9700
C17 C18 1.363(3)
C17 H17A 0.9400
C18 C19 1.397(3)
C18 H18A 0.9400
C19 C20 1.384(2)
C19 H19A 0.9400
C20 H20A 0.9400
C21 C22 1.391(2)
C21 C28 1.520(2)
C21 H21A 0.9900
C22 C23 1.513(2)
C22 H22A 0.9900
C23 C24 1.537(2)
C23 H23A 0.9800
C23 H23B 0.9800
C24 C25 1.524(2)
C24 H24A 0.9800
C24 H24B 0.9800
C25 C26 1.406(2)
C25 H25A 0.9900
C26 C27 1.520(2)
C26 H26A 0.9900
C27 C28 1.529(2)
C27 H27A 0.9800
C27 H27B 0.9800
C28 H28A 0.9800
C28 H28B 0.9800
